data_1562227
loop_
_publ_author_name
'Rodriguez, Jessica'
'Tabey, Alexis'
'Ladeira, Sonia'
'Bourissou, Didier'

_publ_section_title
;
 Oxidative additions of alkynyl/vinyl iodides to gold and gold-catalyzed
 vinylation reactions triggered by the MeDalphos Ligand
;
_journal_name_full 'Chemical Science'
_journal_paper_doi 10.1039/D1SC01483H
_journal_year 2021
_chemical_formula_moiety 'C30 H43 Au Cl N P, F6 Sb, 0.5 (C H2 Cl2)'
_chemical_formula_sum 'C30.5 H44 Au Cl2 F6 N P Sb'
_chemical_formula_weight 959.25
_space_group_crystal_system triclinic
_space_group_IT_number 2
_space_group_name_Hall '-P 1'
_space_group_name_H-M_alt 'P -1'
_atom_sites_solution_hydrogens geom
_atom_sites_solution_primary 'dual space'
_atom_sites_solution_secondary difmap
_audit_creation_method SHELXL-2018/3
_audit_update_record
;
2021-03-11 deposited with the CCDC.	2021-04-22 downloaded from the CCDC.
;
_cell_angle_alpha 80.093(3)
_cell_angle_beta 77.477(3)
_cell_angle_gamma 65.482(3)
_cell_formula_units_Z 2
_cell_length_a 10.3795(8)
_cell_length_b 11.7433(10)
_cell_length_c 16.0874(13)
_cell_measurement_reflns_used 9976
_cell_measurement_temperature 193(2)
_cell_measurement_theta_max 26.20
_cell_measurement_theta_min 2.87
_cell_volume 1734.2(2)
_computing_cell_refinement 'Bruker SAINT'
_computing_data_collection 'Bruker APEX2'
_computing_data_reduction 'Bruker SAINT'
_computing_molecular_graphics 'Bruker SHELXTL'
_computing_publication_material 'Bruker SHELXTL'
_computing_structure_refinement 'SHELXL-2018/3 (Sheldrick, 2018)'
_computing_structure_solution 'SHELXT (Sheldrick 2015)'
_diffrn_ambient_temperature 193(2)
_diffrn_measured_fraction_theta_full 0.994
_diffrn_measured_fraction_theta_max 0.995
_diffrn_measurement_device_type 'Bruker kappa APEX-II CCD Quazar'
_diffrn_measurement_method 'phi and omega scans'
_diffrn_radiation_type MoK\a
_diffrn_radiation_wavelength 0.71073
_diffrn_reflns_av_R_equivalents 0.0883
_diffrn_reflns_av_unetI/netI 0.0605
_diffrn_reflns_Laue_measured_fraction_full 0.994
_diffrn_reflns_Laue_measured_fraction_max 0.995
_diffrn_reflns_limit_h_max 12
_diffrn_reflns_limit_h_min -12
_diffrn_reflns_limit_k_max 12
_diffrn_reflns_limit_k_min -14
_diffrn_reflns_limit_l_max 20
_diffrn_reflns_limit_l_min -20
_diffrn_reflns_number 50848
_diffrn_reflns_point_group_measured_fraction_full 0.994
_diffrn_reflns_point_group_measured_fraction_max 0.995
_diffrn_reflns_theta_full 25.242
_diffrn_reflns_theta_max 26.372
_diffrn_reflns_theta_min 2.870
_diffrn_source 'incoatec microfocus sealed tube'
_exptl_absorpt_coefficient_mu 5.258
_exptl_absorpt_correction_T_max 0.7457
_exptl_absorpt_correction_T_min 0.6528
_exptl_absorpt_correction_type multi-scan
_exptl_absorpt_process_details 'SADABS (Bruker-AXS)'
_exptl_crystal_colour colourless
_exptl_crystal_density_diffrn 1.837
_exptl_crystal_density_meas ?
_exptl_crystal_description block
_exptl_crystal_F_000 934
_exptl_crystal_size_max 0.120
_exptl_crystal_size_mid 0.100
_exptl_crystal_size_min 0.080
_refine_diff_density_max 1.935
_refine_diff_density_min -1.767
_refine_diff_density_rms 0.193
_refine_ls_extinction_method none
_refine_ls_goodness_of_fit_ref 1.091
_refine_ls_hydrogen_treatment constr
_refine_ls_matrix_type full
_refine_ls_number_parameters 543
_refine_ls_number_reflns 7049
_refine_ls_number_restraints 569
_refine_ls_restrained_S_all 1.107
_refine_ls_R_factor_all 0.0770
_refine_ls_R_factor_gt 0.0582
_refine_ls_shift/su_max 0.001
_refine_ls_shift/su_mean 0.000
_refine_ls_structure_factor_coef Fsqd
_refine_ls_weighting_details 'w=1/[\s^2^(Fo^2^)+(0.0543P)^2^+19.3048P] where P=(Fo^2^+2Fc^2^)/3'
_refine_ls_weighting_scheme calc
_refine_ls_wR_factor_gt 0.1438
_refine_ls_wR_factor_ref 0.1531
_reflns_Friedel_coverage 0.000
_reflns_number_gt 5705
_reflns_number_total 7049
_reflns_threshold_expression 'I > 2\s(I)'
_cod_data_source_file d1sc01483h2.cif
_cod_data_source_block JRV628
_cod_depositor_comments
;
The following automatic conversions were performed:

data item '_exptl_crystal_density_meas' value 'not measured' was
changed to '?' -- the value is perceived as not measured.

Automatic conversion script
Id: cif_fix_values 7556 2019-12-06 15:28:31Z antanas 
;
_cod_original_formula_sum 'C30.50 H44 Au Cl2 F6 N P Sb'
_cod_database_code 1562227
_shelx_shelxl_version_number 2018/3
_shelx_space_group_comment
; 
The symmetry employed for this shelxl refinement is uniquely defined 
by the following loop, which should always be used as a source of 
symmetry information in preference to the above space-group names. 
They are only intended as comments. 
;
_shelx_estimated_absorpt_t_min 0.571
_shelx_estimated_absorpt_t_max 0.678

loop_
_space_group_symop_operation_xyz
'x, y, z'
'-x, -y, -z'

loop_
_atom_site_label
_atom_site_type_symbol
_atom_site_fract_x
_atom_site_fract_y
_atom_site_fract_z
_atom_site_U_iso_or_equiv
_atom_site_adp_type
_atom_site_occupancy
_atom_site_site_symmetry_order
_atom_site_calc_flag
_atom_site_refinement_flags_posn
_atom_site_refinement_flags_adp
_atom_site_refinement_flags_occupancy
_atom_site_disorder_assembly
_atom_site_disorder_group
P1 P 0.5551(2) 0.2944(2) 0.28363(14) 0.0283(5) Uani 1 1 d D . . . .
N1 N 0.6942(8) 0.1938(5) 0.4466(5) 0.0360(19) Uani 1 1 d D . . . .
C9 C 0.6028(12) 0.2038(10) 0.5322(6) 0.060(3) Uani 1 1 d D . . . .
H9A H 0.501445 0.243452 0.525415 0.090 Uiso 1 1 calc R U . . .
H9B H 0.623396 0.254961 0.565459 0.090 Uiso 1 1 calc R U . . .
H9C H 0.623121 0.119653 0.562104 0.090 Uiso 1 1 calc R U . . .
C10 C 0.8490(12) 0.1495(10) 0.4551(8) 0.058(3) Uani 1 1 d D . . . .
H10A H 0.908879 0.132326 0.398910 0.087 Uiso 1 1 calc R U . . .
H10B H 0.875807 0.072571 0.494183 0.087 Uiso 1 1 calc R U . . .
H10C H 0.863506 0.214787 0.477933 0.087 Uiso 1 1 calc R U . . .
Au1 Au 0.62316(4) 0.38744(4) 0.37408(2) 0.02611(14) Uani 0.8677(18) 1 d D U P A 1
Cl1 Cl 0.6981(3) 0.4704(3) 0.46802(18) 0.0410(7) Uani 0.8677(18) 1 d D U P A 1
C1 C 0.5692(12) 0.5583(10) 0.3046(7) 0.033(2) Uani 0.8677(18) 1 d D U P A 1
H1 H 0.471033 0.607085 0.300414 0.040 Uiso 0.8677(18) 1 calc R U P A 1
C2 C 0.6629(14) 0.6019(12) 0.2665(9) 0.053(3) Uani 0.8677(18) 1 d D U P A 1
H2A H 0.761479 0.554316 0.269982 0.064 Uiso 0.8677(18) 1 calc R U P A 1
H2B H 0.633962 0.681892 0.234617 0.064 Uiso 0.8677(18) 1 calc R U P A 1
C3 C 0.6078(13) 0.1389(9) 0.3334(7) 0.036(2) Uani 0.8677(18) 1 d D U P A 1
C4 C 0.6767(12) 0.1057(8) 0.4066(6) 0.039(2) Uani 0.8677(18) 1 d D U P A 1
C5 C 0.7224(14) -0.0160(9) 0.4436(7) 0.049(2) Uani 0.8677(18) 1 d D U P A 1
H5 H 0.768478 -0.036385 0.492341 0.059 Uiso 0.8677(18) 1 calc R U P A 1
C6 C 0.7038(15) -0.1101(10) 0.4125(7) 0.052(3) Uani 0.8677(18) 1 d D U P A 1
H6 H 0.733820 -0.193115 0.439989 0.062 Uiso 0.8677(18) 1 calc R U P A 1
C7 C 0.6399(13) -0.0794(9) 0.3400(7) 0.048(2) Uani 0.8677(18) 1 d D U P A 1
H7 H 0.630137 -0.142428 0.314960 0.058 Uiso 0.8677(18) 1 calc R U P A 1
C8 C 0.5905(12) 0.0441(8) 0.3046(6) 0.042(2) Uani 0.8677(18) 1 d D U P A 1
H8 H 0.541346 0.064287 0.257235 0.050 Uiso 0.8677(18) 1 calc R U P A 1
Au1' Au 0.6546(4) 0.0833(4) 0.3548(3) 0.0606(15) Uani 0.1323(18) 1 d D U P A 2
Cl1' Cl 0.7533(10) -0.1091(12) 0.4310(10) 0.076(6) Uani 0.1323(18) 1 d D U P A 2
C1' C 0.612(3) 0.001(2) 0.2699(14) 0.056(4) Uani 0.1323(18) 1 d D U P A 2
H1' H 0.624607 0.030997 0.211240 0.067 Uiso 0.1323(18) 1 calc R U P A 2
C2' C 0.570(9) -0.090(6) 0.290(3) 0.058(6) Uani 0.1323(18) 1 d D U P A 2
H2C H 0.557199 -0.121841 0.348585 0.069 Uiso 0.1323(18) 1 calc R U P A 2
H2D H 0.552114 -0.124876 0.247496 0.069 Uiso 0.1323(18) 1 calc R U P A 2
C3' C 0.614(4) 0.3755(17) 0.3382(16) 0.034(4) Uani 0.1323(18) 1 d DG U P A 2
C4' C 0.663(3) 0.3206(13) 0.4152(12) 0.036(4) Uani 0.1323(18) 1 d DG U P A 2
C5' C 0.689(5) 0.391(2) 0.4659(15) 0.037(4) Uani 0.1323(18) 1 d DG U P A 2
H5' H 0.722572 0.353067 0.518576 0.044 Uiso 0.1323(18) 1 calc R U P A 2
C6' C 0.667(6) 0.515(2) 0.440(2) 0.040(5) Uani 0.1323(18) 1 d DG U P A 2
H6' H 0.685347 0.563320 0.474281 0.047 Uiso 0.1323(18) 1 calc R U P A 2
C7' C 0.619(5) 0.5704(17) 0.363(2) 0.039(4) Uani 0.1323(18) 1 d DG U P A 2
H7' H 0.603513 0.655776 0.344612 0.046 Uiso 0.1323(18) 1 calc R U P A 2
C8' C 0.592(5) 0.5004(19) 0.312(2) 0.036(4) Uani 0.1323(18) 1 d DG U P A 2
H8' H 0.558903 0.537980 0.259235 0.043 Uiso 0.1323(18) 1 calc R U P A 2
C11 C 0.6641(9) 0.2913(8) 0.1743(5) 0.0304(19) Uani 1 1 d . . . . .
C12 C 0.8166(11) 0.2639(12) 0.1878(6) 0.048(3) Uani 1 1 d . . . . .
H12A H 0.854635 0.182601 0.222553 0.057 Uiso 1 1 calc R U . . .
H12B H 0.815053 0.330664 0.218542 0.057 Uiso 1 1 calc R U . . .
C13 C 0.9138(11) 0.2589(12) 0.0992(7) 0.050(3) Uani 1 1 d . . . . .
H13 H 1.013465 0.240292 0.107613 0.060 Uiso 1 1 calc R U . . .
C14 C 0.8557(13) 0.3864(12) 0.0478(7) 0.053(3) Uani 1 1 d . . . . .
H14A H 0.852337 0.453104 0.079390 0.063 Uiso 1 1 calc R U . . .
H14B H 0.919531 0.385980 -0.007814 0.063 Uiso 1 1 calc R U . . .
C15 C 0.7062(12) 0.4124(10) 0.0330(6) 0.043(2) Uani 1 1 d . . . . .
H15 H 0.668716 0.495129 -0.001602 0.051 Uiso 1 1 calc R U . . .
C16 C 0.7083(12) 0.3108(10) -0.0141(6) 0.042(2) Uani 1 1 d . . . . .
H16A H 0.770107 0.307935 -0.070677 0.051 Uiso 1 1 calc R U . . .
H16B H 0.610016 0.329298 -0.023346 0.051 Uiso 1 1 calc R U . . .
C17 C 0.7658(12) 0.1847(10) 0.0384(6) 0.042(2) Uani 1 1 d . . . . .
H17 H 0.769037 0.117119 0.006752 0.050 Uiso 1 1 calc R U . . .
C18 C 0.6673(12) 0.1878(10) 0.1253(6) 0.040(2) Uani 1 1 d . . . . .
H18A H 0.703558 0.105177 0.158925 0.048 Uiso 1 1 calc R U . . .
H18B H 0.569077 0.205409 0.116396 0.048 Uiso 1 1 calc R U . . .
C19 C 0.9163(12) 0.1568(12) 0.0533(7) 0.056(3) Uani 1 1 d . . . . .
H19A H 0.953074 0.075043 0.087793 0.067 Uiso 1 1 calc R U . . .
H19B H 0.981288 0.151192 -0.002251 0.067 Uiso 1 1 calc R U . . .
C20 C 0.6053(10) 0.4185(9) 0.1215(6) 0.034(2) Uani 1 1 d . . . . .
H20A H 0.601622 0.486222 0.152211 0.041 Uiso 1 1 calc R U . . .
H20B H 0.506751 0.436981 0.112751 0.041 Uiso 1 1 calc R U . . .
C21 C 0.3547(10) 0.3602(9) 0.2892(6) 0.032(2) Uani 1 1 d . . . . .
C22 C 0.2919(11) 0.5055(10) 0.2797(8) 0.046(3) Uani 1 1 d . . . . .
H22A H 0.318032 0.536295 0.324523 0.055 Uiso 1 1 calc R U . . .
H22B H 0.332779 0.535965 0.223242 0.055 Uiso 1 1 calc R U . . .
C23 C 0.1272(11) 0.5570(12) 0.2879(8) 0.055(3) Uani 1 1 d . . . . .
H23 H 0.087755 0.650901 0.280596 0.066 Uiso 1 1 calc R U . . .
C24 C 0.0906(14) 0.5094(15) 0.2184(8) 0.071(4) Uani 1 1 d . . . . .
H24A H 0.134034 0.537161 0.161795 0.085 Uiso 1 1 calc R U . . .
H24B H -0.014775 0.545305 0.220811 0.085 Uiso 1 1 calc R U . . .
C25 C 0.1460(13) 0.3671(15) 0.2290(7) 0.060(4) Uani 1 1 d . . . . .
H25 H 0.117607 0.336584 0.184366 0.072 Uiso 1 1 calc R U . . .
C26 C 0.0824(13) 0.3238(12) 0.3205(8) 0.055(3) Uani 1 1 d . . . . .
H26A H -0.023433 0.356216 0.326704 0.066 Uiso 1 1 calc R U . . .
H26B H 0.120298 0.230872 0.328896 0.066 Uiso 1 1 calc R U . . .
C27 C 0.1238(11) 0.3734(11) 0.3861(6) 0.044(3) Uani 1 1 d . . . . .
H27 H 0.082247 0.346379 0.444332 0.053 Uiso 1 1 calc R U . . .
C28 C 0.2889(10) 0.3189(10) 0.3789(6) 0.038(2) Uani 1 1 d . . . . .
H28A H 0.326326 0.226005 0.387741 0.046 Uiso 1 1 calc R U . . .
H28B H 0.315794 0.349602 0.423368 0.046 Uiso 1 1 calc R U . . .
C29 C 0.3109(11) 0.3125(12) 0.2212(7) 0.047(3) Uani 1 1 d . . . . .
H29A H 0.348103 0.219557 0.228679 0.057 Uiso 1 1 calc R U . . .
H29B H 0.353237 0.337932 0.163497 0.057 Uiso 1 1 calc R U . . .
C30 C 0.0667(12) 0.5143(11) 0.3752(8) 0.053(3) Uani 1 1 d . . . . .
H30A H 0.093979 0.545219 0.419462 0.064 Uiso 1 1 calc R U . . .
H30B H -0.039316 0.549242 0.382134 0.064 Uiso 1 1 calc R U . . .
Sb1 Sb 0.2280(6) 0.9074(5) 0.2314(3) 0.0589(10) Uani 0.576(8) 1 d D U P B 1
F1 F 0.209(2) 0.8021(14) 0.3314(9) 0.071(4) Uani 0.576(8) 1 d D U P B 1
F2 F 0.2473(17) 1.0108(16) 0.1336(10) 0.096(4) Uani 0.576(8) 1 d D U P B 1
F3 F 0.3633(17) 0.9396(16) 0.2715(10) 0.078(3) Uani 0.576(8) 1 d D U P B 1
F4 F 0.0894(15) 0.8791(14) 0.1910(9) 0.086(3) Uani 0.576(8) 1 d D U P B 1
F5 F 0.3681(16) 0.7735(14) 0.1772(9) 0.098(4) Uani 0.576(8) 1 d D U P B 1
F6 F 0.0822(16) 1.0394(13) 0.2854(10) 0.090(4) Uani 0.576(8) 1 d D U P B 1
Sb1' Sb 0.2144(8) 0.9310(6) 0.2495(4) 0.0546(12) Uani 0.424(8) 1 d D U P B 2
F1' F 0.233(3) 0.7793(17) 0.3182(14) 0.070(4) Uani 0.424(8) 1 d D U P B 2
F2' F 0.200(2) 1.0792(16) 0.1847(13) 0.081(4) Uani 0.424(8) 1 d D U P B 2
F3' F 0.4110(15) 0.881(2) 0.2431(15) 0.085(4) Uani 0.424(8) 1 d D U P B 2
F4' F 0.0145(16) 0.9803(19) 0.2687(14) 0.094(4) Uani 0.424(8) 1 d D U P B 2
F5' F 0.229(2) 0.8572(19) 0.1568(11) 0.096(4) Uani 0.424(8) 1 d D U P B 2
F6' F 0.190(2) 1.0078(15) 0.3479(10) 0.084(4) Uani 0.424(8) 1 d D U P B 2
C31 C 0.657(4) 0.881(3) 0.049(2) 0.081(5) Uani 0.5 1 d . U P . .
H31A H 0.678097 0.941385 0.002647 0.097 Uiso 0.5 1 calc R U P . .
H31B H 0.557152 0.921834 0.077826 0.097 Uiso 0.5 1 calc R U P . .
Cl2 Cl 0.7762(8) 0.8370(6) 0.1226(4) 0.0626(17) Uani 0.5 1 d . U P . .
Cl3 Cl 0.6786(11) 0.7425(9) 0.0045(5) 0.094(3) Uani 0.5 1 d . U P . .

loop_
_atom_site_aniso_label
_atom_site_aniso_U_11
_atom_site_aniso_U_22
_atom_site_aniso_U_33
_atom_site_aniso_U_23
_atom_site_aniso_U_13
_atom_site_aniso_U_12
P1 0.0323(12) 0.0360(13) 0.0207(11) 0.0051(9) -0.0101(9) -0.0175(10)
N1 0.030(4) 0.055(5) 0.021(4) 0.008(3) -0.013(3) -0.015(4)
C9 0.042(6) 0.103(10) 0.027(5) 0.012(6) -0.008(5) -0.027(7)
C10 0.036(6) 0.080(9) 0.053(7) 0.008(6) -0.015(5) -0.020(6)
Au1 0.0232(2) 0.0343(2) 0.0230(2) -0.00325(15) -0.00616(14) -0.01205(16)
Cl1 0.0352(15) 0.0561(18) 0.0394(15) -0.0144(13) -0.0089(12) -0.0202(14)
C1 0.028(4) 0.028(4) 0.042(4) -0.007(4) -0.005(4) -0.009(4)
C2 0.038(6) 0.038(6) 0.074(7) 0.010(5) -0.001(5) -0.015(5)
C3 0.035(4) 0.048(4) 0.028(4) 0.010(4) -0.022(3) -0.014(4)
C4 0.037(4) 0.048(4) 0.031(4) 0.011(4) -0.016(4) -0.015(4)
C5 0.051(5) 0.050(5) 0.046(5) 0.013(4) -0.020(4) -0.020(4)
C6 0.054(6) 0.053(5) 0.053(5) 0.012(4) -0.018(4) -0.027(5)
C7 0.055(5) 0.048(5) 0.043(5) 0.006(4) -0.006(4) -0.026(4)
C8 0.048(5) 0.047(4) 0.029(4) 0.004(3) -0.011(4) -0.018(4)
Au1' 0.049(2) 0.070(3) 0.055(2) 0.019(2) -0.0225(17) -0.0184(19)
Cl1' 0.066(11) 0.073(9) 0.074(9) 0.019(8) -0.023(8) -0.017(9)
C1' 0.056(8) 0.053(8) 0.044(7) 0.009(6) -0.002(7) -0.017(7)
C2' 0.059(12) 0.054(11) 0.044(12) 0.010(10) 0.001(11) -0.016(9)
C3' 0.026(6) 0.036(5) 0.034(6) -0.003(6) -0.001(5) -0.009(5)
C4' 0.029(7) 0.038(6) 0.035(6) -0.005(6) 0.000(6) -0.009(6)
C5' 0.031(7) 0.039(6) 0.036(6) -0.005(6) -0.003(6) -0.011(6)
C6' 0.033(8) 0.040(7) 0.041(7) -0.006(7) -0.004(7) -0.010(7)
C7' 0.031(7) 0.037(6) 0.043(7) -0.005(6) -0.004(6) -0.009(6)
C8' 0.028(6) 0.036(6) 0.039(6) -0.004(5) -0.004(5) -0.009(6)
C11 0.028(5) 0.033(5) 0.024(4) 0.006(4) -0.007(4) -0.008(4)
C12 0.037(6) 0.071(8) 0.030(5) 0.006(5) -0.012(4) -0.017(5)
C13 0.027(5) 0.090(9) 0.036(6) -0.002(6) -0.004(4) -0.028(6)
C14 0.057(7) 0.081(9) 0.029(5) 0.003(5) 0.000(5) -0.042(7)
C15 0.051(6) 0.045(6) 0.034(5) 0.007(4) -0.009(5) -0.024(5)
C16 0.045(6) 0.055(7) 0.025(5) 0.000(4) -0.010(4) -0.017(5)
C17 0.051(6) 0.042(6) 0.029(5) -0.008(4) 0.001(4) -0.015(5)
C18 0.052(6) 0.038(6) 0.030(5) 0.000(4) -0.003(4) -0.021(5)
C19 0.045(6) 0.068(8) 0.027(5) 0.001(5) 0.003(5) -0.002(6)
C20 0.037(5) 0.041(5) 0.027(5) 0.004(4) -0.007(4) -0.019(4)
C21 0.034(5) 0.036(5) 0.029(5) 0.010(4) -0.011(4) -0.019(4)
C22 0.033(5) 0.047(6) 0.060(7) 0.007(5) -0.015(5) -0.018(5)
C23 0.031(6) 0.055(7) 0.075(8) 0.001(6) -0.016(5) -0.013(5)
C24 0.045(7) 0.114(13) 0.057(8) 0.021(8) -0.021(6) -0.039(8)
C25 0.050(7) 0.114(12) 0.039(6) -0.025(7) 0.006(5) -0.056(8)
C26 0.046(6) 0.066(8) 0.069(8) -0.011(6) -0.002(6) -0.039(6)
C27 0.039(6) 0.060(7) 0.027(5) 0.004(5) -0.002(4) -0.019(5)
C28 0.039(5) 0.047(6) 0.026(5) -0.003(4) -0.003(4) -0.014(5)
C29 0.043(6) 0.081(8) 0.035(5) -0.018(5) 0.002(4) -0.040(6)
C30 0.032(6) 0.055(7) 0.068(8) -0.018(6) -0.005(5) -0.010(5)
Sb1 0.0510(14) 0.070(2) 0.0552(18) -0.0084(12) -0.0205(12) -0.0163(14)
F1 0.081(8) 0.069(7) 0.066(6) -0.004(6) -0.029(6) -0.026(6)
F2 0.088(7) 0.102(7) 0.081(6) 0.015(6) -0.023(6) -0.025(6)
F3 0.075(6) 0.084(8) 0.085(7) 0.001(6) -0.029(6) -0.038(6)
F4 0.082(7) 0.098(8) 0.088(8) -0.008(6) -0.049(6) -0.029(6)
F5 0.090(7) 0.100(7) 0.077(7) -0.033(6) -0.015(6) 0.000(7)
F6 0.086(6) 0.071(6) 0.095(7) -0.023(5) -0.017(6) -0.007(5)
Sb1' 0.0587(19) 0.0423(19) 0.057(3) 0.0021(17) -0.0320(19) -0.0053(14)
F1' 0.076(9) 0.050(6) 0.082(8) -0.009(6) -0.033(8) -0.013(7)
F2' 0.083(8) 0.072(6) 0.077(7) 0.009(6) -0.026(7) -0.020(6)
F3' 0.058(6) 0.086(9) 0.097(10) -0.008(8) -0.020(6) -0.012(6)
F4' 0.065(6) 0.089(9) 0.104(9) 0.019(8) -0.027(6) -0.011(6)
F5' 0.108(8) 0.095(7) 0.077(6) -0.028(6) -0.033(7) -0.015(7)
F6' 0.114(9) 0.051(7) 0.070(7) -0.012(6) -0.020(7) -0.011(7)
C31 0.091(9) 0.077(8) 0.080(8) -0.005(7) -0.001(6) -0.046(7)
Cl2 0.088(4) 0.077(4) 0.041(3) -0.019(3) 0.023(3) -0.061(4)
Cl3 0.146(7) 0.118(6) 0.073(5) -0.027(4) -0.002(5) -0.104(6)

loop_
_atom_type_symbol
_atom_type_description
_atom_type_scat_dispersion_real
_atom_type_scat_dispersion_imag
_atom_type_scat_source
C C 0.0033 0.0016 'International Tables Vol C Tables 4.2.6.8 and 6.1.1.4'
H H 0.0000 0.0000 'International Tables Vol C Tables 4.2.6.8 and 6.1.1.4'
Au Au -2.0133 8.8022 'International Tables Vol C Tables 4.2.6.8 and 6.1.1.4'
F F 0.0171 0.0103 'International Tables Vol C Tables 4.2.6.8 and 6.1.1.4'
N N 0.0061 0.0033 'International Tables Vol C Tables 4.2.6.8 and 6.1.1.4'
P P 0.1023 0.0942 'International Tables Vol C Tables 4.2.6.8 and 6.1.1.4'
Sb Sb -0.5866 1.5461 'International Tables Vol C Tables 4.2.6.8 and 6.1.1.4'
Cl Cl 0.1484 0.1585 'International Tables Vol C Tables 4.2.6.8 and 6.1.1.4'

loop_
_geom_angle_atom_site_label_1
_geom_angle_atom_site_label_2
_geom_angle_atom_site_label_3
_geom_angle
_geom_angle_site_symmetry_1
_geom_angle_site_symmetry_3
_geom_angle_publ_flag
C3' P1 C11 103.4(13) . . ?
C3 P1 C11 108.6(5) . . ?
C3' P1 C21 114.0(13) . . ?
C3 P1 C21 107.5(5) . . ?
C11 P1 C21 116.4(4) . . ?
C3 P1 Au1 100.3(3) . . ?
C11 P1 Au1 110.8(3) . . ?
C21 P1 Au1 112.0(3) . . ?
C3' P1 Au1' 100.6(5) . . ?
C11 P1 Au1' 106.7(3) . . ?
C21 P1 Au1' 114.1(3) . . ?
C4 N1 C9 107.3(7) . . ?
C4' N1 C9 102.8(10) . . ?
C4 N1 C10 109.2(7) . . ?
C4' N1 C10 101.1(10) . . ?
C9 N1 C10 110.6(8) . . ?
C4 N1 Au1 112.6(5) . . ?
C9 N1 Au1 107.9(5) . . ?
C10 N1 Au1 109.3(5) . . ?
C4' N1 Au1' 112.4(7) . . ?
C9 N1 Au1' 115.0(5) . . ?
C10 N1 Au1' 113.5(5) . . ?
N1 C9 H9A 109.5 . . ?
N1 C9 H9B 109.5 . . ?
H9A C9 H9B 109.5 . . ?
N1 C9 H9C 109.5 . . ?
H9A C9 H9C 109.5 . . ?
H9B C9 H9C 109.5 . . ?
N1 C10 H10A 109.5 . . ?
N1 C10 H10B 109.5 . . ?
H10A C10 H10B 109.5 . . ?
N1 C10 H10C 109.5 . . ?
H10A C10 H10C 109.5 . . ?
H10B C10 H10C 109.5 . . ?
C1 Au1 N1 177.0(4) . . ?
C1 Au1 P1 95.4(3) . . ?
N1 Au1 P1 84.18(16) . . ?
C1 Au1 Cl1 87.4(3) . . ?
N1 Au1 Cl1 92.94(17) . . ?
P1 Au1 Cl1 177.04(10) . . ?
C2 C1 Au1 122.2(9) . . ?
C2 C1 H1 118.9 . . ?
Au1 C1 H1 118.9 . . ?
C1 C2 H2A 120.0 . . ?
C1 C2 H2B 120.0 . . ?
H2A C2 H2B 120.0 . . ?
C8 C3 C4 116.1(7) . . ?
C8 C3 P1 124.0(7) . . ?
C4 C3 P1 119.9(6) . . ?
C5 C4 N1 117.2(8) . . ?
C5 C4 C3 120.0(7) . . ?
N1 C4 C3 122.7(7) . . ?
C4 C5 C6 122.4(8) . . ?
C4 C5 H5 118.8 . . ?
C6 C5 H5 118.8 . . ?
C5 C6 C7 118.0(9) . . ?
C5 C6 H6 121.0 . . ?
C7 C6 H6 121.0 . . ?
C8 C7 C6 119.2(9) . . ?
C8 C7 H7 120.4 . . ?
C6 C7 H7 120.4 . . ?
C3 C8 C7 124.2(8) . . ?
C3 C8 H8 117.9 . . ?
C7 C8 H8 117.9 . . ?
C1' Au1' Cl1' 90.3(7) . . ?
C1' Au1' N1 175.4(7) . . ?
Cl1' Au1' N1 94.3(6) . . ?
C1' Au1' P1 94.6(7) . . ?
Cl1' Au1' P1 175.0(6) . . ?
N1 Au1' P1 80.78(19) . . ?
C2' C1' Au1' 124(2) . . ?
C2' C1' H1' 118.1 . . ?
Au1' C1' H1' 118.1 . . ?
C1' C2' H2C 120.0 . . ?
C1' C2' H2D 120.0 . . ?
H2C C2' H2D 120.0 . . ?
C4' C3' C8' 120.0 . . ?
C4' C3' P1 119.1(9) . . ?
C8' C3' P1 120.1(8) . . ?
C5' C4' C3' 120.0 . . ?
C5' C4' N1 115.1(9) . . ?
C3' C4' N1 124.9(9) . . ?
C4' C5' C6' 120.0 . . ?
C4' C5' H5' 120.0 . . ?
C6' C5' H5' 120.0 . . ?
C7' C6' C5' 120.0 . . ?
C7' C6' H6' 120.0 . . ?
C5' C6' H6' 120.0 . . ?
C6' C7' C8' 120.0 . . ?
C6' C7' H7' 120.0 . . ?
C8' C7' H7' 120.0 . . ?
C7' C8' C3' 120.0 . . ?
C7' C8' H8' 120.0 . . ?
C3' C8' H8' 120.0 . . ?
C20 C11 C12 109.5(8) . . ?
C20 C11 C18 108.8(7) . . ?
C12 C11 C18 109.7(8) . . ?
C20 C11 P1 111.2(6) . . ?
C12 C11 P1 106.0(6) . . ?
C18 C11 P1 111.6(6) . . ?
C11 C12 C13 108.9(8) . . ?
C11 C12 H12A 109.9 . . ?
C13 C12 H12A 109.9 . . ?
C11 C12 H12B 109.9 . . ?
C13 C12 H12B 109.9 . . ?
H12A C12 H12B 108.3 . . ?
C19 C13 C14 110.7(9) . . ?
C19 C13 C12 109.5(9) . . ?
C14 C13 C12 109.0(10) . . ?
C19 C13 H13 109.2 . . ?
C14 C13 H13 109.2 . . ?
C12 C13 H13 109.2 . . ?
C15 C14 C13 109.0(9) . . ?
C15 C14 H14A 109.9 . . ?
C13 C14 H14A 109.9 . . ?
C15 C14 H14B 109.9 . . ?
C13 C14 H14B 109.9 . . ?
H14A C14 H14B 108.3 . . ?
C16 C15 C14 110.9(10) . . ?
C16 C15 C20 109.5(8) . . ?
C14 C15 C20 109.1(8) . . ?
C16 C15 H15 109.1 . . ?
C14 C15 H15 109.1 . . ?
C20 C15 H15 109.1 . . ?
C15 C16 C17 109.2(8) . . ?
C15 C16 H16A 109.8 . . ?
C17 C16 H16A 109.8 . . ?
C15 C16 H16B 109.8 . . ?
C17 C16 H16B 109.8 . . ?
H16A C16 H16B 108.3 . . ?
C19 C17 C16 109.9(9) . . ?
C19 C17 C18 109.2(8) . . ?
C16 C17 C18 109.9(8) . . ?
C19 C17 H17 109.3 . . ?
C16 C17 H17 109.3 . . ?
C18 C17 H17 109.3 . . ?
C17 C18 C11 109.1(8) . . ?
C17 C18 H18A 109.9 . . ?
C11 C18 H18A 109.9 . . ?
C17 C18 H18B 109.9 . . ?
C11 C18 H18B 109.9 . . ?
H18A C18 H18B 108.3 . . ?
C13 C19 C17 110.0(9) . . ?
C13 C19 H19A 109.7 . . ?
C17 C19 H19A 109.7 . . ?
C13 C19 H19B 109.7 . . ?
C17 C19 H19B 109.7 . . ?
H19A C19 H19B 108.2 . . ?
C11 C20 C15 108.7(8) . . ?
C11 C20 H20A 110.0 . . ?
C15 C20 H20A 110.0 . . ?
C11 C20 H20B 110.0 . . ?
C15 C20 H20B 110.0 . . ?
H20A C20 H20B 108.3 . . ?
C29 C21 C22 109.7(8) . . ?
C29 C21 C28 109.0(8) . . ?
C22 C21 C28 107.1(8) . . ?
C29 C21 P1 112.0(7) . . ?
C22 C21 P1 111.0(6) . . ?
C28 C21 P1 107.9(6) . . ?
C23 C22 C21 109.9(9) . . ?
C23 C22 H22A 109.7 . . ?
C21 C22 H22A 109.7 . . ?
C23 C22 H22B 109.7 . . ?
C21 C22 H22B 109.7 . . ?
H22A C22 H22B 108.2 . . ?
C30 C23 C24 111.5(10) . . ?
C30 C23 C22 108.9(10) . . ?
C24 C23 C22 108.5(10) . . ?
C30 C23 H23 109.3 . . ?
C24 C23 H23 109.3 . . ?
C22 C23 H23 109.3 . . ?
C23 C24 C25 110.6(10) . . ?
C23 C24 H24A 109.5 . . ?
C25 C24 H24A 109.5 . . ?
C23 C24 H24B 109.5 . . ?
C25 C24 H24B 109.5 . . ?
H24A C24 H24B 108.1 . . ?
C24 C25 C29 108.9(10) . . ?
C24 C25 C26 109.2(10) . . ?
C29 C25 C26 108.4(10) . . ?
C24 C25 H25 110.1 . . ?
C29 C25 H25 110.1 . . ?
C26 C25 H25 110.1 . . ?
C27 C26 C25 108.9(8) . . ?
C27 C26 H26A 109.9 . . ?
C25 C26 H26A 109.9 . . ?
C27 C26 H26B 109.9 . . ?
C25 C26 H26B 109.9 . . ?
H26A C26 H26B 108.3 . . ?
C30 C27 C26 111.0(9) . . ?
C30 C27 C28 109.8(9) . . ?
C26 C27 C28 110.0(9) . . ?
C30 C27 H27 108.7 . . ?
C26 C27 H27 108.7 . . ?
C28 C27 H27 108.7 . . ?
C27 C28 C21 109.3(8) . . ?
C27 C28 H28A 109.8 . . ?
C21 C28 H28A 109.8 . . ?
C27 C28 H28B 109.8 . . ?
C21 C28 H28B 109.8 . . ?
H28A C28 H28B 108.3 . . ?
C21 C29 C25 110.2(9) . . ?
C21 C29 H29A 109.6 . . ?
C25 C29 H29A 109.6 . . ?
C21 C29 H29B 109.6 . . ?
C25 C29 H29B 109.6 . . ?
H29A C29 H29B 108.1 . . ?
C27 C30 C23 109.5(9) . . ?
C27 C30 H30A 109.8 . . ?
C23 C30 H30A 109.8 . . ?
C27 C30 H30B 109.8 . . ?
C23 C30 H30B 109.8 . . ?
H30A C30 H30B 108.2 . . ?
F5 Sb1 F2 88.9(8) . . ?
F5 Sb1 F6 177.8(8) . . ?
F2 Sb1 F6 91.8(8) . . ?
F5 Sb1 F3 91.6(8) . . ?
F2 Sb1 F3 89.3(7) . . ?
F6 Sb1 F3 90.5(8) . . ?
F5 Sb1 F4 89.5(7) . . ?
F2 Sb1 F4 90.1(7) . . ?
F6 Sb1 F4 88.4(7) . . ?
F3 Sb1 F4 178.6(8) . . ?
F5 Sb1 F1 91.1(8) . . ?
F2 Sb1 F1 179.6(9) . . ?
F6 Sb1 F1 88.2(8) . . ?
F3 Sb1 F1 90.4(7) . . ?
F4 Sb1 F1 90.3(8) . . ?
F5' Sb1' F2' 91.5(10) . . ?
F5' Sb1' F3' 95.1(11) . . ?
F2' Sb1' F3' 91.8(9) . . ?
F5' Sb1' F6' 177.0(11) . . ?
F2' Sb1' F6' 89.5(9) . . ?
F3' Sb1' F6' 87.8(10) . . ?
F5' Sb1' F4' 90.1(10) . . ?
F2' Sb1' F4' 91.4(8) . . ?
F3' Sb1' F4' 173.9(11) . . ?
F6' Sb1' F4' 87.0(9) . . ?
F5' Sb1' F1' 89.8(10) . . ?
F2' Sb1' F1' 178.3(11) . . ?
F3' Sb1' F1' 87.1(9) . . ?
F6' Sb1' F1' 89.3(10) . . ?
F4' Sb1' F1' 89.6(9) . . ?
Cl2 C31 Cl3 108.8(18) . . ?
Cl2 C31 H31A 109.9 . . ?
Cl3 C31 H31A 109.9 . . ?
Cl2 C31 H31B 109.9 . . ?
Cl3 C31 H31B 109.9 . . ?
H31A C31 H31B 108.3 . . ?

loop_
_geom_bond_atom_site_label_1
_geom_bond_atom_site_label_2
_geom_bond_distance
_geom_bond_site_symmetry_2
_geom_bond_publ_flag
P1 C3' 1.750(11) . ?
P1 C3 1.770(9) . ?
P1 C11 1.870(9) . ?
P1 C21 1.882(9) . ?
P1 Au1 2.333(2) . ?
P1 Au1' 2.435(4) . ?
N1 C4 1.397(10) . ?
N1 C4' 1.411(11) . ?
N1 C9 1.485(12) . ?
N1 C10 1.499(13) . ?
N1 Au1 2.268(6) . ?
N1 Au1' 2.323(6) . ?
C9 H9A 0.9800 . ?
C9 H9B 0.9800 . ?
C9 H9C 0.9800 . ?
C10 H10A 0.9800 . ?
C10 H10B 0.9800 . ?
C10 H10C 0.9800 . ?
Au1 C1 2.039(11) . ?
Au1 Cl1 2.342(3) . ?
C1 C2 1.277(16) . ?
C1 H1 0.9500 . ?
C2 H2A 0.9500 . ?
C2 H2B 0.9500 . ?
C3 C8 1.366(8) . ?
C3 C4 1.424(8) . ?
C4 C5 1.375(8) . ?
C5 C6 1.385(9) . ?
C5 H5 0.9500 . ?
C6 C7 1.386(9) . ?
C6 H6 0.9500 . ?
C7 C8 1.385(8) . ?
C7 H7 0.9500 . ?
C8 H8 0.9500 . ?
Au1' C1' 2.015(14) . ?
Au1' Cl1' 2.308(9) . ?
C1' C2' 1.278(19) . ?
C1' H1' 0.9500 . ?
C2' H2C 0.9500 . ?
C2' H2D 0.9500 . ?
C3' C4' 1.3900 . ?
C3' C8' 1.3900 . ?
C4' C5' 1.3900 . ?
C5' C6' 1.3900 . ?
C5' H5' 0.9500 . ?
C6' C7' 1.3900 . ?
C6' H6' 0.9500 . ?
C7' C8' 1.3900 . ?
C7' H7' 0.9500 . ?
C8' H8' 0.9500 . ?
C11 C20 1.535(12) . ?
C11 C12 1.535(13) . ?
C11 C18 1.545(13) . ?
C12 C13 1.551(14) . ?
C12 H12A 0.9900 . ?
C12 H12B 0.9900 . ?
C13 C19 1.501(17) . ?
C13 C14 1.527(17) . ?
C13 H13 1.0000 . ?
C14 C15 1.516(15) . ?
C14 H14A 0.9900 . ?
C14 H14B 0.9900 . ?
C15 C16 1.511(15) . ?
C15 C20 1.567(13) . ?
C15 H15 1.0000 . ?
C16 C17 1.522(14) . ?
C16 H16A 0.9900 . ?
C16 H16B 0.9900 . ?
C17 C19 1.522(16) . ?
C17 C18 1.539(13) . ?
C17 H17 1.0000 . ?
C18 H18A 0.9900 . ?
C18 H18B 0.9900 . ?
C19 H19A 0.9900 . ?
C19 H19B 0.9900 . ?
C20 H20A 0.9900 . ?
C20 H20B 0.9900 . ?
C21 C29 1.536(13) . ?
C21 C22 1.545(14) . ?
C21 C28 1.545(12) . ?
C22 C23 1.542(14) . ?
C22 H22A 0.9900 . ?
C22 H22B 0.9900 . ?
C23 C30 1.501(17) . ?
C23 C24 1.511(18) . ?
C23 H23 1.0000 . ?
C24 C25 1.52(2) . ?
C24 H24A 0.9900 . ?
C24 H24B 0.9900 . ?
C25 C29 1.543(15) . ?
C25 C26 1.568(16) . ?
C25 H25 1.0000 . ?
C26 C27 1.502(15) . ?
C26 H26A 0.9900 . ?
C26 H26B 0.9900 . ?
C27 C30 1.500(16) . ?
C27 C28 1.545(14) . ?
C27 H27 1.0000 . ?
C28 H28A 0.9900 . ?
C28 H28B 0.9900 . ?
C29 H29A 0.9900 . ?
C29 H29B 0.9900 . ?
C30 H30A 0.9900 . ?
C30 H30B 0.9900 . ?
Sb1 F5 1.835(13) . ?
Sb1 F2 1.843(13) . ?
Sb1 F6 1.843(13) . ?
Sb1 F3 1.858(12) . ?
Sb1 F4 1.865(13) . ?
Sb1 F1 1.881(11) . ?
Sb1' F5' 1.800(15) . ?
Sb1' F2' 1.835(14) . ?
Sb1' F3' 1.858(14) . ?
Sb1' F6' 1.873(15) . ?
Sb1' F4' 1.877(15) . ?
Sb1' F1' 1.888(13) . ?
C31 Cl2 1.76(3) . ?
C31 Cl3 1.80(3) . ?
C31 H31A 0.9900 . ?
C31 H31B 0.9900 . ?
